data_1575952
loop_
_publ_author_name
'Li, Zuhao'
'Zhou, Zhiruo'
'Yang, Kun'
'Yao, Yifan'
'Zhai, Yaxin'
'Wang, Dong'
'Zeng, Zebing'

_publ_section_title
;
 Dual-channel deep-NIR-emissive N-embedded PAHs with hybridized local and
 charge-transfer excited-state.
;
_journal_issue 36
_journal_name_full 'Chemical science'
_journal_page_first 16792
_journal_page_last 16800
_journal_paper_doi 10.1039/d5sc01897h
_journal_volume 16
_journal_year 2025
_chemical_formula_moiety '2(C41 H40 N)'
_chemical_formula_sum 'C82 H80 N2'
_chemical_formula_weight 1093.48
_space_group_crystal_system triclinic
_space_group_IT_number 2
_space_group_name_Hall '-P 1'
_space_group_name_H-M_alt 'P -1'
_atom_sites_solution_hydrogens geom
_atom_sites_solution_primary iterative
_audit_creation_date 2024-07-31
_audit_creation_method
;
Olex2 1.5
(compiled 2024.02.16 svn.r378c4104 for OlexSys, GUI svn.r6928)
;
_audit_update_record
;
2025-03-05 deposited with the CCDC.	2025-08-05 downloaded from the CCDC.
;
_cell_angle_alpha 105.1660(10)
_cell_angle_beta 98.4400(10)
_cell_angle_gamma 91.3820(10)
_cell_formula_units_Z 2
_cell_length_a 10.0703(2)
_cell_length_b 14.3818(3)
_cell_length_c 22.0499(5)
_cell_measurement_reflns_used 9890
_cell_measurement_temperature 150.15
_cell_measurement_theta_max 68.308
_cell_measurement_theta_min 4.550
_cell_volume 3042.32(11)
_computing_cell_refinement 'SAINT V8.40B (?, 2016)'
_computing_data_reduction 'SAINT V8.40B (?, 2016)'
_computing_molecular_graphics 'Olex2 1.5 (Dolomanov et al., 2009)'
_computing_publication_material 'Olex2 1.5 (Dolomanov et al., 2009)'
_computing_structure_refinement 'SHELXL 2018/3 (Sheldrick, 2015)'
_computing_structure_solution 'olex2.solve 1.5 (Bourhis et al., 2015)'
_diffrn_ambient_temperature 150.15
_diffrn_measured_fraction_theta_full 0.997
_diffrn_measured_fraction_theta_max 0.994
_diffrn_measurement_device_type 'Bruker APEX-II CCD'
_diffrn_radiation_type CuK\a
_diffrn_radiation_wavelength 1.54178
_diffrn_reflns_av_R_equivalents 0.0506
_diffrn_reflns_av_unetI/netI 0.0411
_diffrn_reflns_Laue_measured_fraction_full 0.997
_diffrn_reflns_Laue_measured_fraction_max 0.994
_diffrn_reflns_limit_h_max 12
_diffrn_reflns_limit_h_min -12
_diffrn_reflns_limit_k_max 17
_diffrn_reflns_limit_k_min -16
_diffrn_reflns_limit_l_max 26
_diffrn_reflns_limit_l_min -26
_diffrn_reflns_number 46058
_diffrn_reflns_point_group_measured_fraction_full 0.997
_diffrn_reflns_point_group_measured_fraction_max 0.994
_diffrn_reflns_theta_full 67.679
_diffrn_reflns_theta_max 68.348
_diffrn_reflns_theta_min 3.190
_diffrn_source_current 1.2
_diffrn_source_power 0.06
_diffrn_source_voltage 50.0
_exptl_absorpt_coefficient_mu 0.511
_exptl_absorpt_correction_T_max 0.7531
_exptl_absorpt_correction_T_min 0.6426
_exptl_absorpt_correction_type multi-scan
_exptl_absorpt_process_details
;
SADABS-2016/2 (Bruker,2016/2) was used for absorption correction.
wR2(int) was 0.1301 before and 0.0612 after correction.
The Ratio of minimum to maximum transmission is 0.8533.
The \l/2 correction factor is Not present.
;
_exptl_crystal_colour black
_exptl_crystal_colour_primary black
_exptl_crystal_density_diffrn 1.194
_exptl_crystal_description plate
_exptl_crystal_F_000 1172
_exptl_crystal_size_max 0.42
_exptl_crystal_size_mid 0.22
_exptl_crystal_size_min 0.13
_refine_diff_density_max 0.267
_refine_diff_density_min -0.191
_refine_diff_density_rms 0.036
_refine_ls_extinction_method none
_refine_ls_goodness_of_fit_ref 1.044
_refine_ls_hydrogen_treatment constr
_refine_ls_matrix_type full
_refine_ls_number_parameters 771
_refine_ls_number_reflns 11100
_refine_ls_number_restraints 0
_refine_ls_restrained_S_all 1.044
_refine_ls_R_factor_all 0.0545
_refine_ls_R_factor_gt 0.0418
_refine_ls_shift/su_max 0.000
_refine_ls_shift/su_mean 0.000
_refine_ls_structure_factor_coef Fsqd
_refine_ls_weighting_details 'w=1/[\s^2^(Fo^2^)+(0.0637P)^2^+0.4357P] where P=(Fo^2^+2Fc^2^)/3'
_refine_ls_weighting_scheme calc
_refine_ls_wR_factor_gt 0.1144
_refine_ls_wR_factor_ref 0.1240
_reflns_Friedel_coverage 0.000
_reflns_number_gt 8689
_reflns_number_total 11100
_reflns_threshold_expression 'I > 2\s(I)'
_cod_data_source_file d5sc01897h2.cif
_cod_data_source_block cu_2023121802_0m_a_pl
_cod_database_code 1575952
_shelx_shelxl_version_number 2018/3
_shelx_space_group_comment
;
The symmetry employed for this shelxl refinement is uniquely defined
by the following loop, which should always be used as a source of
symmetry information in preference to the above space-group names.
They are only intended as comments.
;
_shelx_estimated_absorpt_t_max 0.937
_shelx_estimated_absorpt_t_min 0.814
_olex2_refinement_description
;
1. Fixed Uiso
 At 1.2 times of:
  All C(H) groups, All C(H,H) groups
 At 1.5 times of:
  All C(H,H,H) groups
2.a Secondary CH2 refined with riding coordinates:
 C4(H4A,H4B), C3(H3A,H3B), C2(H2A,H2B), C45(H45A,H45B), C44(H44A,H44B),
 C43(H43A,H43B)
2.b Aromatic/amide H refined with riding coordinates:
 C9(H9), C29(H29), C24(H24), C37(H37), C21(H21), C16(H16), C10(H10), C35(H35),
 C7(H7), C13(H13), C12(H12), C6(H6), C20(H20), C54(H54), C48(H48), C53(H53),
 C70(H70), C68(H68), C62(H62), C59(H59), C47(H47), C51(H51), C63(H63), C50(H50),
  C72(H72), C74(H74)
2.c Idealised Me refined as rotating group:
 C32(H32A,H32B,H32C), C34(H34A,H34B,H34C), C39(H39A,H39B,H39C), C41(H41A,H41B,
 H41C), C40(H40A,H40B,H40C), C33(H33A,H33B,H33C), C1(H1A,H1B,H1C), C77(H77A,
 H77B,H77C), C81(H81A,H81B,H81C), C80(H80A,H80B,H80C), C76(H76A,H76B,H76C),
 C78(H78A,H78B,H78C), C82(H82A,H82B,H82C), C42(H42A,H42B,H42C)
;
_olex2_submission_special_instructions 'No special instructions were received'

loop_
_space_group_symop_operation_xyz
'x, y, z'
'-x, -y, -z'

loop_
_atom_site_label
_atom_site_type_symbol
_atom_site_fract_x
_atom_site_fract_y
_atom_site_fract_z
_atom_site_U_iso_or_equiv
_atom_site_adp_type
_atom_site_occupancy
_atom_site_site_symmetry_order
_atom_site_calc_flag
_atom_site_refinement_flags_posn
_atom_site_refinement_flags_adp
_atom_site_refinement_flags_occupancy
_atom_site_disorder_assembly
_atom_site_disorder_group
N1 N 0.05070(10) 0.61318(7) 0.31968(5) 0.0207(2) Uani 1 1 d . . . . .
C17 C 0.39072(11) 0.88973(8) 0.45030(5) 0.0182(2) Uani 1 1 d . . . . .
C18 C 0.50285(11) 0.95819(8) 0.47437(5) 0.0184(2) Uani 1 1 d . . . . .
C23 C 0.28038(11) 0.74109(8) 0.37127(5) 0.0187(2) Uani 1 1 d . . . . .
C26 C 0.04939(11) 0.68636(8) 0.37305(6) 0.0193(2) Uani 1 1 d . . . . .
C15 C 0.27004(11) 0.90488(9) 0.47893(6) 0.0198(2) Uani 1 1 d . . . . .
C22 C 0.39887(11) 0.80884(8) 0.39870(6) 0.0196(2) Uani 1 1 d . . . . .
C27 C 0.16157(11) 0.75471(8) 0.39998(5) 0.0187(2) Uani 1 1 d . . . . .
C25 C 0.15977(12) 0.60391(8) 0.29195(6) 0.0203(2) Uani 1 1 d . . . . .
C14 C 0.15508(11) 0.83333(8) 0.45417(6) 0.0199(2) Uani 1 1 d . . . . .
C9 C -0.25490(12) 0.59631(9) 0.42510(6) 0.0223(3) Uani 1 1 d . . . . .
H9 H -0.222347 0.622868 0.469136 0.027 Uiso 1 1 calc R U . . .
C11 C -0.06926(12) 0.69355(9) 0.40266(6) 0.0209(2) Uani 1 1 d . . . . .
C29 C 0.24720(12) 0.51683(9) 0.19115(6) 0.0231(3) Uani 1 1 d . . . . .
H29 H 0.326635 0.558597 0.204298 0.028 Uiso 1 1 calc R U . . .
C24 C 0.27739(12) 0.66507(9) 0.31760(6) 0.0216(3) Uani 1 1 d . . . . .
H24 H 0.355289 0.653871 0.297764 0.026 Uiso 1 1 calc R U . . .
C28 C 0.14877(12) 0.52617(9) 0.23088(6) 0.0212(3) Uani 1 1 d . . . . .
C37 C 0.03312(12) 0.46422(9) 0.21143(6) 0.0230(3) Uani 1 1 d . . . . .
H37 H -0.033299 0.469640 0.238419 0.028 Uiso 1 1 calc R U . . .
C8 C -0.18777(11) 0.62260(8) 0.38026(6) 0.0207(2) Uani 1 1 d . . . . .
C19 C 0.62291(12) 0.94486(9) 0.44745(6) 0.0211(3) Uani 1 1 d . . . . .
C21 C 0.51989(12) 0.79665(9) 0.37373(6) 0.0242(3) Uani 1 1 d . . . . .
H21 H 0.526763 0.741413 0.339795 0.029 Uiso 1 1 calc R U . . .
C16 C 0.26666(12) 0.98563(9) 0.52811(6) 0.0229(3) Uani 1 1 d . . . . .
H16 H 0.186967 0.995498 0.546636 0.027 Uiso 1 1 calc R U . . .
C10 C -0.36773(12) 0.53244(9) 0.40679(6) 0.0228(3) Uani 1 1 d . . . . .
H10 H -0.410139 0.515922 0.438642 0.027 Uiso 1 1 calc R U . . .
C35 C 0.11264(13) 0.38707(9) 0.11497(6) 0.0249(3) Uani 1 1 d . . . . .
H35 H 0.100321 0.339277 0.075293 0.030 Uiso 1 1 calc R U . . .
C30 C 0.23049(12) 0.44751(9) 0.13287(6) 0.0236(3) Uani 1 1 d . . . . .
C36 C 0.01293(12) 0.39417(9) 0.15290(6) 0.0227(3) Uani 1 1 d . . . . .
C7 C -0.24036(12) 0.58122(9) 0.31607(6) 0.0254(3) Uani 1 1 d . . . . .
H7 H -0.197237 0.596663 0.284086 0.030 Uiso 1 1 calc R U . . .
C13 C 0.03820(12) 0.83878(9) 0.48064(6) 0.0246(3) Uani 1 1 d . . . . .
H13 H 0.031342 0.890593 0.516762 0.029 Uiso 1 1 calc R U . . .
C5 C -0.42067(12) 0.49182(9) 0.34310(6) 0.0235(3) Uani 1 1 d . . . . .
C12 C -0.06973(12) 0.77034(9) 0.45577(6) 0.0245(3) Uani 1 1 d . . . . .
H12 H -0.147089 0.776667 0.476168 0.029 Uiso 1 1 calc R U . . .
C6 C -0.35406(12) 0.51822(10) 0.29836(6) 0.0277(3) Uani 1 1 d . . . . .
H6 H -0.387710 0.492183 0.254388 0.033 Uiso 1 1 calc R U . . .
C4 C -0.54688(12) 0.42500(9) 0.32489(6) 0.0272(3) Uani 1 1 d . . . . .
H4A H -0.624146 0.463094 0.315576 0.033 Uiso 1 1 calc R U . . .
H4B H -0.560642 0.402170 0.362283 0.033 Uiso 1 1 calc R U . . .
C20 C 0.62849(12) 0.86249(9) 0.39709(6) 0.0256(3) Uani 1 1 d . . . . .
H20 H 0.708565 0.852144 0.378914 0.031 Uiso 1 1 calc R U . . .
C3 C -0.55004(13) 0.33681(9) 0.26820(7) 0.0286(3) Uani 1 1 d . . . . .
H3A H -0.536808 0.358345 0.230253 0.034 Uiso 1 1 calc R U . . .
H3B H -0.474936 0.296777 0.277243 0.034 Uiso 1 1 calc R U . . .
C38 C -0.11992(12) 0.33218(9) 0.13116(6) 0.0268(3) Uani 1 1 d . . . . .
C31 C 0.33230(13) 0.43567(10) 0.08635(6) 0.0279(3) Uani 1 1 d . . . . .
C32 C 0.38132(14) 0.33316(10) 0.07363(7) 0.0348(3) Uani 1 1 d . . . . .
H32A H 0.441527 0.324373 0.041742 0.052 Uiso 1 1 calc R U . . .
H32B H 0.303863 0.286032 0.057813 0.052 Uiso 1 1 calc R U . . .
H32C H 0.429863 0.323619 0.113219 0.052 Uiso 1 1 calc R U . . .
C34 C 0.45500(13) 0.50738(10) 0.11232(7) 0.0317(3) Uani 1 1 d . . . . .
H34A H 0.500897 0.496957 0.152148 0.048 Uiso 1 1 calc R U . . .
H34B H 0.425846 0.573423 0.120328 0.048 Uiso 1 1 calc R U . . .
H34C H 0.516853 0.497708 0.081126 0.048 Uiso 1 1 calc R U . . .
C2 C -0.68256(14) 0.27577(10) 0.25388(7) 0.0339(3) Uani 1 1 d . . . . .
H2A H -0.697454 0.257394 0.292722 0.041 Uiso 1 1 calc R U . . .
H2B H -0.756832 0.315521 0.243277 0.041 Uiso 1 1 calc R U . . .
C39 C -0.11915(14) 0.25389(10) 0.06888(7) 0.0348(3) Uani 1 1 d . . . . .
H39A H -0.108000 0.284314 0.034875 0.052 Uiso 1 1 calc R U . . .
H39B H -0.204416 0.214480 0.057586 0.052 Uiso 1 1 calc R U . . .
H39C H -0.044545 0.212797 0.074357 0.052 Uiso 1 1 calc R U . . .
C41 C -0.14717(15) 0.28339(11) 0.18248(7) 0.0374(3) Uani 1 1 d . . . . .
H41A H -0.071699 0.244752 0.191560 0.056 Uiso 1 1 calc R U . . .
H41B H -0.229991 0.241385 0.167364 0.056 Uiso 1 1 calc R U . . .
H41C H -0.157250 0.332811 0.221349 0.056 Uiso 1 1 calc R U . . .
C40 C -0.23312(14) 0.39800(11) 0.12019(8) 0.0412(4) Uani 1 1 d . . . . .
H40A H -0.237050 0.447447 0.159925 0.062 Uiso 1 1 calc R U . . .
H40B H -0.319091 0.359491 0.106300 0.062 Uiso 1 1 calc R U . . .
H40C H -0.215651 0.429177 0.087339 0.062 Uiso 1 1 calc R U . . .
C33 C 0.26373(15) 0.45256(12) 0.02347(7) 0.0402(4) Uani 1 1 d . . . . .
H33A H 0.328419 0.445504 -0.006332 0.060 Uiso 1 1 calc R U . . .
H33B H 0.231735 0.517821 0.031571 0.060 Uiso 1 1 calc R U . . .
H33C H 0.187310 0.405129 0.005068 0.060 Uiso 1 1 calc R U . . .
C1 C -0.68821(17) 0.18478(11) 0.19966(9) 0.0483(4) Uani 1 1 d . . . . .
H1A H -0.679651 0.202317 0.160282 0.072 Uiso 1 1 calc R U . . .
H1B H -0.774311 0.148015 0.194287 0.072 Uiso 1 1 calc R U . . .
H1C H -0.614313 0.145254 0.209395 0.072 Uiso 1 1 calc R U . . .
N2 N 0.55820(10) 0.11191(7) 0.31582(5) 0.0218(2) Uani 1 1 d . . . . .
C66 C 0.89145(11) 0.39170(8) 0.44729(5) 0.0190(2) Uani 1 1 d . . . . .
C55 C 0.67285(12) 0.31675(8) 0.45936(6) 0.0191(2) Uani 1 1 d . . . . .
C65 C 0.99693(11) 0.46555(8) 0.47003(5) 0.0190(2) Uani 1 1 d . . . . .
C60 C 0.77876(12) 0.24911(8) 0.36359(6) 0.0200(2) Uani 1 1 d . . . . .
C57 C 0.56147(12) 0.17875(8) 0.37250(6) 0.0198(2) Uani 1 1 d . . . . .
C67 C 0.78727(12) 0.38807(8) 0.48548(6) 0.0195(2) Uani 1 1 d . . . . .
C61 C 0.88899(12) 0.32430(9) 0.38776(6) 0.0205(2) Uani 1 1 d . . . . .
C56 C 0.67153(11) 0.24872(8) 0.39929(6) 0.0196(2) Uani 1 1 d . . . . .
C54 C 0.56292(12) 0.31298(9) 0.48995(6) 0.0224(3) Uani 1 1 d . . . . .
H54 H 0.561974 0.357047 0.530339 0.027 Uiso 1 1 calc R U . . .
C48 C 0.33007(12) 0.01496(9) 0.34683(6) 0.0222(3) Uani 1 1 d . . . . .
H48 H 0.414299 -0.010765 0.340000 0.027 Uiso 1 1 calc R U . . .
C58 C 0.66145(12) 0.11044(9) 0.28467(6) 0.0212(3) Uani 1 1 d . . . . .
C49 C 0.32576(12) 0.11243(9) 0.37812(5) 0.0205(2) Uani 1 1 d . . . . .
C53 C 0.45378(12) 0.24634(9) 0.46309(6) 0.0226(3) Uani 1 1 d . . . . .
H53 H 0.380353 0.247168 0.485756 0.027 Uiso 1 1 calc R U . . .
C52 C 0.44753(12) 0.17899(9) 0.40487(6) 0.0211(2) Uani 1 1 d . . . . .
C70 C 0.75051(12) 0.02224(9) 0.18475(6) 0.0248(3) Uani 1 1 d . . . . .
H70 H 0.828575 0.065395 0.197204 0.030 Uiso 1 1 calc R U . . .
C68 C 0.79662(12) 0.45395(9) 0.54382(6) 0.0209(3) Uani 1 1 d . . . . .
H68 H 0.729774 0.450003 0.569453 0.025 Uiso 1 1 calc R U . . .
C69 C 0.65124(12) 0.03270(9) 0.22393(6) 0.0227(3) Uani 1 1 d . . . . .
C62 C 0.99213(12) 0.33232(9) 0.35223(6) 0.0241(3) Uani 1 1 d . . . . .
H62 H 0.991985 0.286440 0.312415 0.029 Uiso 1 1 calc R U . . .
C59 C 0.77225(12) 0.17858(9) 0.30694(6) 0.0225(3) Uani 1 1 d . . . . .
H59 H 0.843328 0.175975 0.282703 0.027 Uiso 1 1 calc R U . . .
C47 C 0.21317(12) -0.04491(9) 0.32555(6) 0.0236(3) Uani 1 1 d . . . . .
H47 H 0.219102 -0.110823 0.304089 0.028 Uiso 1 1 calc R U . . .
C51 C 0.08295(12) 0.08696(9) 0.36479(6) 0.0256(3) Uani 1 1 d . . . . .
H51 H -0.001449 0.112872 0.370966 0.031 Uiso 1 1 calc R U . . .
C63 C 1.09258(12) 0.40450(9) 0.37356(6) 0.0244(3) Uani 1 1 d . . . . .
H63 H 1.159368 0.408492 0.347904 0.029 Uiso 1 1 calc R U . . .
C50 C 0.19924(12) 0.14719(9) 0.38574(6) 0.0241(3) Uani 1 1 d . . . . .
H50 H 0.192820 0.213632 0.405741 0.029 Uiso 1 1 calc R U . . .
C64 C 1.09846(12) 0.47252(9) 0.43257(6) 0.0210(3) Uani 1 1 d . . . . .
C71 C 0.73685(13) -0.05004(9) 0.12807(6) 0.0252(3) Uani 1 1 d . . . . .
C72 C 0.62178(13) -0.11340(9) 0.11141(6) 0.0254(3) Uani 1 1 d . . . . .
H72 H 0.611217 -0.163018 0.072617 0.031 Uiso 1 1 calc R U . . .
C74 C 0.53850(12) -0.03165(9) 0.20567(6) 0.0239(3) Uani 1 1 d . . . . .
H74 H 0.470663 -0.024691 0.231977 0.029 Uiso 1 1 calc R U . . .
C46 C 0.08715(12) -0.01087(9) 0.33483(6) 0.0234(3) Uani 1 1 d . . . . .
C73 C 0.52254(12) -0.10627(9) 0.14960(6) 0.0239(3) Uani 1 1 d . . . . .
C45 C -0.04025(13) -0.07646(10) 0.31648(7) 0.0288(3) Uani 1 1 d . . . . .
H45A H -0.117141 -0.036995 0.309168 0.035 Uiso 1 1 calc R U . . .
H45B H -0.052583 -0.101773 0.353075 0.035 Uiso 1 1 calc R U . . .
C77 C 0.88704(14) -0.16395(10) 0.06681(7) 0.0358(3) Uani 1 1 d . . . . .
H77A H 0.932509 -0.177274 0.105805 0.054 Uiso 1 1 calc R U . . .
H77B H 0.949467 -0.170636 0.035994 0.054 Uiso 1 1 calc R U . . .
H77C H 0.808843 -0.209851 0.048645 0.054 Uiso 1 1 calc R U . . .
C75 C 0.84052(14) -0.06066(10) 0.08248(6) 0.0311(3) Uani 1 1 d . . . . .
C79 C 0.39665(13) -0.17546(9) 0.13304(7) 0.0293(3) Uani 1 1 d . . . . .
C81 C 0.39137(15) -0.22381(10) 0.18713(7) 0.0379(3) Uani 1 1 d . . . . .
H81A H 0.471333 -0.260402 0.191809 0.057 Uiso 1 1 calc R U . . .
H81B H 0.310440 -0.267668 0.177123 0.057 Uiso 1 1 calc R U . . .
H81C H 0.388985 -0.174204 0.226972 0.057 Uiso 1 1 calc R U . . .
C44 C -0.04656(13) -0.16186(10) 0.25795(7) 0.0316(3) Uani 1 1 d . . . . .
H44A H -0.029727 -0.138021 0.221339 0.038 Uiso 1 1 calc R U . . .
H44B H 0.025150 -0.205074 0.265903 0.038 Uiso 1 1 calc R U . . .
C80 C 0.39619(15) -0.25380(10) 0.07074(7) 0.0362(3) Uani 1 1 d . . . . .
H80A H 0.398205 -0.223552 0.035859 0.054 Uiso 1 1 calc R U . . .
H80B H 0.314555 -0.296727 0.061873 0.054 Uiso 1 1 calc R U . . .
H80C H 0.475514 -0.291253 0.074616 0.054 Uiso 1 1 calc R U . . .
C43 C -0.18233(14) -0.21885(10) 0.24136(8) 0.0373(3) Uani 1 1 d . . . . .
H43A H -0.253055 -0.176388 0.230886 0.045 Uiso 1 1 calc R U . . .
H43B H -0.201635 -0.238503 0.279156 0.045 Uiso 1 1 calc R U . . .
C76 C 0.77391(17) -0.03942(13) 0.02065(7) 0.0464(4) Uani 1 1 d . . . . .
H76A H 0.695776 -0.085001 0.001414 0.070 Uiso 1 1 calc R U . . .
H76B H 0.838723 -0.046363 -0.009082 0.070 Uiso 1 1 calc R U . . .
H76C H 0.744745 0.026650 0.030196 0.070 Uiso 1 1 calc R U . . .
C78 C 0.96549(15) 0.00826(11) 0.11106(7) 0.0388(4) Uani 1 1 d . . . . .
H78A H 0.939430 0.075098 0.119501 0.058 Uiso 1 1 calc R U . . .
H78B H 1.029852 -0.001956 0.081006 0.058 Uiso 1 1 calc R U . . .
H78C H 1.007192 -0.004241 0.150948 0.058 Uiso 1 1 calc R U . . .
C82 C 0.27150(14) -0.11813(12) 0.12605(9) 0.0476(4) Uani 1 1 d . . . . .
H82A H 0.268657 -0.069311 0.166190 0.071 Uiso 1 1 calc R U . . .
H82B H 0.190613 -0.162131 0.115456 0.071 Uiso 1 1 calc R U . . .
H82C H 0.275239 -0.086306 0.092037 0.071 Uiso 1 1 calc R U . . .
C42 C -0.18925(18) -0.30862(12) 0.18562(8) 0.0478(4) Uani 1 1 d . . . . .
H42A H -0.177379 -0.289455 0.147144 0.072 Uiso 1 1 calc R U . . .
H42B H -0.276990 -0.343906 0.178815 0.072 Uiso 1 1 calc R U . . .
H42C H -0.117823 -0.350217 0.195042 0.072 Uiso 1 1 calc R U . . .

loop_
_atom_site_aniso_label
_atom_site_aniso_U_11
_atom_site_aniso_U_22
_atom_site_aniso_U_33
_atom_site_aniso_U_23
_atom_site_aniso_U_13
_atom_site_aniso_U_12
N1 0.0200(5) 0.0191(5) 0.0211(5) 0.0019(4) 0.0034(4) -0.0007(4)
C17 0.0172(6) 0.0186(6) 0.0179(6) 0.0042(5) 0.0014(4) 0.0010(4)
C18 0.0175(6) 0.0172(6) 0.0191(6) 0.0029(5) 0.0020(4) 0.0011(4)
C23 0.0187(6) 0.0170(6) 0.0197(6) 0.0042(5) 0.0023(4) 0.0008(4)
C26 0.0195(6) 0.0175(6) 0.0197(6) 0.0041(5) 0.0016(4) -0.0005(4)
C15 0.0188(6) 0.0199(6) 0.0193(6) 0.0034(5) 0.0022(4) 0.0000(5)
C22 0.0184(6) 0.0174(6) 0.0212(6) 0.0030(5) 0.0017(4) 0.0006(4)
C27 0.0186(6) 0.0177(6) 0.0190(6) 0.0042(5) 0.0016(4) 0.0006(4)
C25 0.0204(6) 0.0179(6) 0.0220(6) 0.0040(5) 0.0037(5) 0.0003(5)
C14 0.0187(6) 0.0190(6) 0.0204(6) 0.0027(5) 0.0026(4) 0.0001(5)
C9 0.0208(6) 0.0228(6) 0.0220(6) 0.0041(5) 0.0026(5) 0.0024(5)
C11 0.0191(6) 0.0203(6) 0.0223(6) 0.0043(5) 0.0033(5) 0.0000(5)
C29 0.0210(6) 0.0208(6) 0.0243(6) 0.0013(5) 0.0034(5) -0.0024(5)
C24 0.0189(6) 0.0211(6) 0.0231(6) 0.0019(5) 0.0053(5) 0.0004(5)
C28 0.0210(6) 0.0185(6) 0.0218(6) 0.0022(5) 0.0025(5) 0.0005(5)
C37 0.0205(6) 0.0211(6) 0.0253(6) 0.0025(5) 0.0046(5) 0.0000(5)
C8 0.0167(6) 0.0192(6) 0.0251(6) 0.0042(5) 0.0030(5) 0.0008(5)
C19 0.0183(6) 0.0213(6) 0.0218(6) 0.0019(5) 0.0039(5) 0.0008(5)
C21 0.0217(6) 0.0215(6) 0.0244(6) -0.0034(5) 0.0052(5) 0.0000(5)
C16 0.0170(6) 0.0233(6) 0.0254(6) 0.0000(5) 0.0066(5) -0.0007(5)
C10 0.0194(6) 0.0233(6) 0.0274(6) 0.0077(5) 0.0074(5) 0.0023(5)
C35 0.0270(6) 0.0223(6) 0.0213(6) -0.0008(5) 0.0032(5) 0.0010(5)
C30 0.0243(6) 0.0211(6) 0.0238(6) 0.0029(5) 0.0044(5) 0.0015(5)
C36 0.0221(6) 0.0187(6) 0.0240(6) 0.0017(5) 0.0004(5) -0.0004(5)
C7 0.0222(6) 0.0297(7) 0.0242(6) 0.0066(5) 0.0051(5) -0.0030(5)
C13 0.0223(6) 0.0238(6) 0.0235(6) -0.0019(5) 0.0060(5) -0.0016(5)
C5 0.0189(6) 0.0213(6) 0.0293(7) 0.0054(5) 0.0032(5) 0.0006(5)
C12 0.0201(6) 0.0261(6) 0.0255(6) 0.0019(5) 0.0078(5) -0.0014(5)
C6 0.0250(6) 0.0317(7) 0.0229(6) 0.0031(5) 0.0015(5) -0.0051(5)
C4 0.0207(6) 0.0269(7) 0.0329(7) 0.0064(5) 0.0044(5) -0.0033(5)
C20 0.0185(6) 0.0260(7) 0.0277(7) -0.0025(5) 0.0076(5) -0.0003(5)
C3 0.0249(6) 0.0249(7) 0.0342(7) 0.0061(6) 0.0023(5) -0.0031(5)
C38 0.0239(6) 0.0243(7) 0.0275(7) 0.0000(5) 0.0024(5) -0.0041(5)
C31 0.0285(7) 0.0297(7) 0.0228(6) 0.0004(5) 0.0078(5) -0.0006(5)
C32 0.0313(7) 0.0315(7) 0.0359(8) -0.0043(6) 0.0115(6) 0.0005(6)
C34 0.0302(7) 0.0319(7) 0.0314(7) 0.0024(6) 0.0117(6) -0.0027(6)
C2 0.0287(7) 0.0281(7) 0.0417(8) 0.0088(6) -0.0020(6) -0.0055(6)
C39 0.0349(7) 0.0301(7) 0.0314(7) -0.0023(6) 0.0007(6) -0.0100(6)
C41 0.0430(8) 0.0316(8) 0.0322(8) 0.0002(6) 0.0065(6) -0.0147(6)
C40 0.0256(7) 0.0383(8) 0.0513(9) 0.0021(7) -0.0024(6) -0.0006(6)
C33 0.0393(8) 0.0526(10) 0.0289(8) 0.0111(7) 0.0067(6) -0.0028(7)
C1 0.0460(9) 0.0299(8) 0.0586(11) 0.0018(7) -0.0044(8) -0.0095(7)
N2 0.0210(5) 0.0208(5) 0.0220(5) 0.0022(4) 0.0047(4) -0.0012(4)
C66 0.0184(6) 0.0178(6) 0.0199(6) 0.0044(5) 0.0018(4) 0.0012(4)
C55 0.0207(6) 0.0165(6) 0.0192(6) 0.0039(5) 0.0018(4) 0.0004(4)
C65 0.0191(6) 0.0167(6) 0.0204(6) 0.0040(5) 0.0021(4) 0.0011(4)
C60 0.0191(6) 0.0183(6) 0.0214(6) 0.0039(5) 0.0020(5) 0.0006(5)
C57 0.0203(6) 0.0167(6) 0.0206(6) 0.0029(5) 0.0017(5) -0.0001(4)
C67 0.0199(6) 0.0180(6) 0.0206(6) 0.0052(5) 0.0030(5) 0.0014(5)
C61 0.0188(6) 0.0193(6) 0.0222(6) 0.0036(5) 0.0031(5) 0.0012(5)
C56 0.0183(6) 0.0180(6) 0.0222(6) 0.0051(5) 0.0026(5) 0.0016(4)
C54 0.0237(6) 0.0207(6) 0.0210(6) 0.0021(5) 0.0045(5) -0.0011(5)
C48 0.0197(6) 0.0223(6) 0.0249(6) 0.0065(5) 0.0041(5) 0.0016(5)
C58 0.0209(6) 0.0190(6) 0.0226(6) 0.0032(5) 0.0043(5) 0.0002(5)
C49 0.0204(6) 0.0215(6) 0.0195(6) 0.0057(5) 0.0028(4) -0.0017(5)
C53 0.0203(6) 0.0236(6) 0.0229(6) 0.0035(5) 0.0058(5) -0.0008(5)
C52 0.0204(6) 0.0196(6) 0.0232(6) 0.0060(5) 0.0032(5) 0.0000(5)
C70 0.0242(6) 0.0206(6) 0.0264(6) 0.0006(5) 0.0050(5) -0.0033(5)
C68 0.0204(6) 0.0211(6) 0.0209(6) 0.0039(5) 0.0055(5) -0.0018(5)
C69 0.0214(6) 0.0210(6) 0.0238(6) 0.0023(5) 0.0044(5) 0.0000(5)
C62 0.0240(6) 0.0237(6) 0.0206(6) -0.0011(5) 0.0044(5) -0.0028(5)
C59 0.0209(6) 0.0229(6) 0.0222(6) 0.0020(5) 0.0061(5) -0.0006(5)
C47 0.0249(6) 0.0203(6) 0.0249(6) 0.0055(5) 0.0028(5) -0.0008(5)
C51 0.0197(6) 0.0277(7) 0.0285(7) 0.0056(5) 0.0044(5) 0.0018(5)
C63 0.0225(6) 0.0264(7) 0.0228(6) 0.0020(5) 0.0079(5) -0.0028(5)
C50 0.0234(6) 0.0221(6) 0.0250(6) 0.0026(5) 0.0047(5) 0.0011(5)
C64 0.0210(6) 0.0205(6) 0.0209(6) 0.0046(5) 0.0035(5) 0.0005(5)
C71 0.0265(6) 0.0232(6) 0.0251(6) 0.0037(5) 0.0069(5) 0.0016(5)
C72 0.0285(6) 0.0212(6) 0.0230(6) 0.0001(5) 0.0033(5) -0.0001(5)
C74 0.0214(6) 0.0222(6) 0.0253(6) 0.0014(5) 0.0045(5) 0.0000(5)
C46 0.0214(6) 0.0255(6) 0.0230(6) 0.0075(5) 0.0014(5) -0.0013(5)
C73 0.0223(6) 0.0207(6) 0.0252(6) 0.0017(5) 0.0008(5) -0.0006(5)
C45 0.0218(6) 0.0278(7) 0.0348(7) 0.0070(6) 0.0017(5) -0.0026(5)
C77 0.0346(7) 0.0318(8) 0.0366(8) -0.0035(6) 0.0148(6) 0.0000(6)
C75 0.0362(7) 0.0272(7) 0.0289(7) 0.0013(5) 0.0137(6) -0.0006(6)
C79 0.0238(6) 0.0247(7) 0.0335(7) -0.0010(5) 0.0025(5) -0.0045(5)
C81 0.0434(8) 0.0281(7) 0.0375(8) -0.0019(6) 0.0131(6) -0.0118(6)
C44 0.0301(7) 0.0300(7) 0.0317(7) 0.0070(6) -0.0004(6) -0.0087(6)
C80 0.0371(8) 0.0304(8) 0.0326(8) -0.0023(6) 0.0001(6) -0.0106(6)
C43 0.0304(7) 0.0289(7) 0.0477(9) 0.0096(6) -0.0069(6) -0.0069(6)
C76 0.0559(10) 0.0535(10) 0.0347(8) 0.0151(7) 0.0169(7) 0.0040(8)
C78 0.0381(8) 0.0320(8) 0.0455(9) 0.0004(6) 0.0235(7) -0.0052(6)
C82 0.0245(7) 0.0411(9) 0.0649(11) -0.0014(8) -0.0034(7) -0.0008(6)
C42 0.0595(10) 0.0375(9) 0.0395(9) 0.0087(7) -0.0070(7) -0.0222(8)

loop_
_atom_type_symbol
_atom_type_description
_atom_type_scat_dispersion_real
_atom_type_scat_dispersion_imag
_atom_type_scat_source
C C 0.0181 0.0091 'International Tables Vol C Tables 4.2.6.8 and 6.1.1.4'
H H 0.0000 0.0000 'International Tables Vol C Tables 4.2.6.8 and 6.1.1.4'
N N 0.0311 0.0180 'International Tables Vol C Tables 4.2.6.8 and 6.1.1.4'

loop_
_geom_angle_atom_site_label_1
_geom_angle_atom_site_label_2
_geom_angle_atom_site_label_3
_geom_angle
_geom_angle_site_symmetry_1
_geom_angle_site_symmetry_3
_geom_angle_publ_flag
C25 N1 C26 119.33(10) . . ?
C18 C17 C15 119.20(11) . . ?
C22 C17 C18 119.53(10) . . ?
C22 C17 C15 121.27(10) . . ?
C17 C18 C18 121.03(13) . 2_676 ?
C19 C18 C17 120.41(11) . . ?
C19 C18 C18 118.56(13) . 2_676 ?
C27 C23 C22 119.33(10) . . ?
C24 C23 C22 122.79(11) . . ?
C24 C23 C27 117.86(10) . . ?
N1 C26 C27 122.03(10) . . ?
N1 C26 C11 118.06(10) . . ?
C27 C26 C11 119.91(11) . . ?
C17 C15 C14 118.85(11) . . ?
C16 C15 C17 118.84(11) . . ?
C16 C15 C14 122.31(11) . . ?
C17 C22 C23 119.61(10) . . ?
C21 C22 C17 118.77(10) . . ?
C21 C22 C23 121.60(10) . . ?
C26 C27 C23 117.90(11) . . ?
C14 C27 C23 121.27(10) . . ?
C14 C27 C26 120.83(10) . . ?
N1 C25 C24 122.10(11) . . ?
N1 C25 C28 115.72(10) . . ?
C24 C25 C28 122.16(11) . . ?
C27 C14 C15 119.45(10) . . ?
C13 C14 C15 123.06(11) . . ?
C13 C14 C27 117.49(11) . . ?
C8 C9 H9 119.2 . . ?
C10 C9 H9 119.2 . . ?
C10 C9 C8 121.53(11) . . ?
C26 C11 C8 123.72(11) . . ?
C12 C11 C26 116.96(10) . . ?
C12 C11 C8 119.30(11) . . ?
C28 C29 H29 119.4 . . ?
C30 C29 H29 119.4 . . ?
C30 C29 C28 121.13(11) . . ?
C23 C24 C25 120.62(11) . . ?
C23 C24 H24 119.7 . . ?
C25 C24 H24 119.7 . . ?
C29 C28 C25 122.41(10) . . ?
C37 C28 C25 118.46(11) . . ?
C37 C28 C29 119.05(11) . . ?
C28 C37 H37 119.4 . . ?
C28 C37 C36 121.19(11) . . ?
C36 C37 H37 119.4 . . ?
C9 C8 C11 119.21(11) . . ?
C9 C8 C7 116.70(11) . . ?
C7 C8 C11 124.06(11) . . ?
C18 C19 C16 119.52(11) . 2_676 ?
C20 C19 C18 118.51(10) . . ?
C20 C19 C16 121.97(11) . 2_676 ?
C22 C21 H21 119.1 . . ?
C20 C21 C22 121.75(11) . . ?
C20 C21 H21 119.1 . . ?
C15 C16 C19 122.85(11) . 2_676 ?
C15 C16 H16 118.6 . . ?
C19 C16 H16 118.6 2_676 . ?
C9 C10 H10 119.1 . . ?
C9 C10 C5 121.86(11) . . ?
C5 C10 H10 119.1 . . ?
C30 C35 H35 118.7 . . ?
C36 C35 H35 118.7 . . ?
C36 C35 C30 122.54(11) . . ?
C29 C30 C35 118.03(11) . . ?
C29 C30 C31 123.65(11) . . ?
C35 C30 C31 118.30(11) . . ?
C37 C36 C38 119.58(11) . . ?
C35 C36 C37 118.06(11) . . ?
C35 C36 C38 122.28(11) . . ?
C8 C7 H7 119.4 . . ?
C6 C7 C8 121.24(11) . . ?
C6 C7 H7 119.4 . . ?
C14 C13 H13 119.1 . . ?
C14 C13 C12 121.80(11) . . ?
C12 C13 H13 119.1 . . ?
C10 C5 C6 116.66(11) . . ?
C10 C5 C4 120.41(11) . . ?
C6 C5 C4 122.90(11) . . ?
C11 C12 C13 122.94(11) . . ?
C11 C12 H12 118.5 . . ?
C13 C12 H12 118.5 . . ?
C7 C6 C5 122.01(12) . . ?
C7 C6 H6 119.0 . . ?
C5 C6 H6 119.0 . . ?
C5 C4 H4A 108.1 . . ?
C5 C4 H4B 108.1 . . ?
C5 C4 C3 116.75(11) . . ?
H4A C4 H4B 107.3 . . ?
C3 C4 H4A 108.1 . . ?
C3 C4 H4B 108.1 . . ?
C19 C20 H20 119.5 . . ?
C21 C20 C19 120.99(11) . . ?
C21 C20 H20 119.5 . . ?
C4 C3 H3A 109.2 . . ?
C4 C3 H3B 109.2 . . ?
H3A C3 H3B 107.9 . . ?
C2 C3 C4 111.97(11) . . ?
C2 C3 H3A 109.2 . . ?
C2 C3 H3B 109.2 . . ?
C36 C38 C39 112.16(11) . . ?
C36 C38 C41 109.95(10) . . ?
C41 C38 C39 108.60(11) . . ?
C40 C38 C36 108.34(10) . . ?
C40 C38 C39 108.24(11) . . ?
C40 C38 C41 109.51(12) . . ?
C30 C31 C33 109.10(11) . . ?
C32 C31 C30 109.63(11) . . ?
C32 C31 C33 109.38(11) . . ?
C34 C31 C30 112.14(10) . . ?
C34 C31 C32 108.21(11) . . ?
C34 C31 C33 108.33(11) . . ?
C31 C32 H32A 109.5 . . ?
C31 C32 H32B 109.5 . . ?
C31 C32 H32C 109.5 . . ?
H32A C32 H32B 109.5 . . ?
H32A C32 H32C 109.5 . . ?
H32B C32 H32C 109.5 . . ?
C31 C34 H34A 109.5 . . ?
C31 C34 H34B 109.5 . . ?
C31 C34 H34C 109.5 . . ?
H34A C34 H34B 109.5 . . ?
H34A C34 H34C 109.5 . . ?
H34B C34 H34C 109.5 . . ?
C3 C2 H2A 108.8 . . ?
C3 C2 H2B 108.8 . . ?
H2A C2 H2B 107.7 . . ?
C1 C2 C3 113.95(12) . . ?
C1 C2 H2A 108.8 . . ?
C1 C2 H2B 108.8 . . ?
C38 C39 H39A 109.5 . . ?
C38 C39 H39B 109.5 . . ?
C38 C39 H39C 109.5 . . ?
H39A C39 H39B 109.5 . . ?
H39A C39 H39C 109.5 . . ?
H39B C39 H39C 109.5 . . ?
C38 C41 H41A 109.5 . . ?
C38 C41 H41B 109.5 . . ?
C38 C41 H41C 109.5 . . ?
H41A C41 H41B 109.5 . . ?
H41A C41 H41C 109.5 . . ?
H41B C41 H41C 109.5 . . ?
C38 C40 H40A 109.5 . . ?
C38 C40 H40B 109.5 . . ?
C38 C40 H40C 109.5 . . ?
H40A C40 H40B 109.5 . . ?
H40A C40 H40C 109.5 . . ?
H40B C40 H40C 109.5 . . ?
C31 C33 H33A 109.5 . . ?
C31 C33 H33B 109.5 . . ?
C31 C33 H33C 109.5 . . ?
H33A C33 H33B 109.5 . . ?
H33A C33 H33C 109.5 . . ?
H33B C33 H33C 109.5 . . ?
C2 C1 H1A 109.5 . . ?
C2 C1 H1B 109.5 . . ?
C2 C1 H1C 109.5 . . ?
H1A C1 H1B 109.5 . . ?
H1A C1 H1C 109.5 . . ?
H1B C1 H1C 109.5 . . ?
C58 N2 C57 119.13(10) . . ?
C65 C66 C67 119.13(11) . . ?
C61 C66 C65 119.64(11) . . ?
C61 C66 C67 121.22(11) . . ?
C56 C55 C67 119.43(10) . . ?
C54 C55 C67 123.03(11) . . ?
C54 C55 C56 117.52(10) . . ?
C66 C65 C65 121.19(13) . 2_766 ?
C66 C65 C64 120.29(11) . . ?
C65 C65 C64 118.51(13) 2_766 . ?
C56 C60 C61 119.23(11) . . ?
C59 C60 C61 123.02(11) . . ?
C59 C60 C56 117.74(11) . . ?
N2 C57 C56 122.21(11) . . ?
N2 C57 C52 117.80(10) . . ?
C56 C57 C52 119.98(11) . . ?
C66 C67 C55 118.80(10) . . ?
C68 C67 C66 118.74(11) . . ?
C68 C67 C55 122.41(11) . . ?
C66 C61 C60 119.76(10) . . ?
C62 C61 C66 118.68(11) . . ?
C62 C61 C60 121.55(11) . . ?
C55 C56 C60 121.34(10) . . ?
C55 C56 C57 120.78(11) . . ?
C57 C56 C60 117.88(11) . . ?
C55 C54 H54 119.1 . . ?
C55 C54 C53 121.78(11) . . ?
C53 C54 H54 119.1 . . ?
C49 C48 H48 119.5 . . ?
C47 C48 H48 119.5 . . ?
C47 C48 C49 120.98(11) . . ?
N2 C58 C69 115.48(10) . . ?
N2 C58 C59 122.22(11) . . ?
C59 C58 C69 122.30(11) . . ?
C48 C49 C52 123.57(11) . . ?
C48 C49 C50 117.29(11) . . ?
C50 C49 C52 119.12(11) . . ?
C54 C53 H53 118.5 . . ?
C52 C53 C54 122.90(11) . . ?
C52 C53 H53 118.5 . . ?
C57 C52 C49 123.09(11) . . ?
C53 C52 C57 116.98(10) . . ?
C53 C52 C49 119.92(11) . . ?
C69 C70 H70 119.4 . . ?
C71 C70 H70 119.4 . . ?
C71 C70 C69 121.15(11) . . ?
C67 C68 H68 118.6 . . ?
C67 C68 C64 122.82(11) . 2_766 ?
C64 C68 H68 118.6 2_766 . ?
C70 C69 C58 122.66(11) . . ?
C74 C69 C58 118.45(11) . . ?
C74 C69 C70 118.90(11) . . ?
C61 C62 H62 119.1 . . ?
C63 C62 C61 121.76(11) . . ?
C63 C62 H62 119.1 . . ?
C60 C59 C58 120.72(11) . . ?
C60 C59 H59 119.6 . . ?
C58 C59 H59 119.6 . . ?
C48 C47 H47 119.1 . . ?
C48 C47 C46 121.74(12) . . ?
C46 C47 H47 119.1 . . ?
C50 C51 H51 119.3 . . ?
C50 C51 C46 121.38(11) . . ?
C46 C51 H51 119.3 . . ?
C62 C63 H63 119.5 . . ?
C62 C63 C64 121.10(11) . . ?
C64 C63 H63 119.5 . . ?
C49 C50 H50 119.3 . . ?
C51 C50 C49 121.46(12) . . ?
C51 C50 H50 119.3 . . ?
C68 C64 C65 119.54(11) 2_766 . ?
C63 C64 C65 118.51(11) . . ?
C63 C64 C68 121.93(11) . 2_766 ?
C70 C71 C72 118.16(11) . . ?
C70 C71 C75 122.51(11) . . ?
C72 C71 C75 119.31(11) . . ?
C71 C72 H72 118.9 . . ?
C73 C72 C71 122.26(11) . . ?
C73 C72 H72 118.9 . . ?
C69 C74 H74 119.2 . . ?
C69 C74 C73 121.53(11) . . ?
C73 C74 H74 119.2 . . ?
C47 C46 C45 122.54(11) . . ?
C51 C46 C47 117.10(11) . . ?
C51 C46 C45 120.30(11) . . ?
C72 C73 C74 117.98(11) . . ?
C72 C73 C79 123.37(11) . . ?
C74 C73 C79 118.65(11) . . ?
C46 C45 H45A 108.2 . . ?
C46 C45 H45B 108.2 . . ?
C46 C45 C44 116.48(11) . . ?
H45A C45 H45B 107.3 . . ?
C44 C45 H45A 108.2 . . ?
C44 C45 H45B 108.2 . . ?
H77A C77 H77B 109.5 . . ?
H77A C77 H77C 109.5 . . ?
H77B C77 H77C 109.5 . . ?
C75 C77 H77A 109.5 . . ?
C75 C77 H77B 109.5 . . ?
C75 C77 H77C 109.5 . . ?
C71 C75 C76 108.50(12) . . ?
C77 C75 C71 110.35(11) . . ?
C77 C75 C76 108.97(12) . . ?
C78 C75 C71 112.08(11) . . ?
C78 C75 C77 107.62(12) . . ?
C78 C75 C76 109.27(12) . . ?
C73 C79 C81 108.96(11) . . ?
C73 C79 C80 111.87(11) . . ?
C73 C79 C82 109.17(11) . . ?
C80 C79 C81 108.97(11) . . ?
C80 C79 C82 108.60(12) . . ?
C82 C79 C81 109.24(13) . . ?
C79 C81 H81A 109.5 . . ?
C79 C81 H81B 109.5 . . ?
C79 C81 H81C 109.5 . . ?
H81A C81 H81B 109.5 . . ?
H81A C81 H81C 109.5 . . ?
H81B C81 H81C 109.5 . . ?
C45 C44 H44A 109.2 . . ?
C45 C44 H44B 109.2 . . ?
H44A C44 H44B 107.9 . . ?
C43 C44 C45 111.96(12) . . ?
C43 C44 H44A 109.2 . . ?
C43 C44 H44B 109.2 . . ?
C79 C80 H80A 109.5 . . ?
C79 C80 H80B 109.5 . . ?
C79 C80 H80C 109.5 . . ?
H80A C80 H80B 109.5 . . ?
H80A C80 H80C 109.5 . . ?
H80B C80 H80C 109.5 . . ?
C44 C43 H43A 108.9 . . ?
C44 C43 H43B 108.9 . . ?
C44 C43 C42 113.40(13) . . ?
H43A C43 H43B 107.7 . . ?
C42 C43 H43A 108.9 . . ?
C42 C43 H43B 108.9 . . ?
C75 C76 H76A 109.5 . . ?
C75 C76 H76B 109.5 . . ?
C75 C76 H76C 109.5 . . ?
H76A C76 H76B 109.5 . . ?
H76A C76 H76C 109.5 . . ?
H76B C76 H76C 109.5 . . ?
C75 C78 H78A 109.5 . . ?
C75 C78 H78B 109.5 . . ?
C75 C78 H78C 109.5 . . ?
H78A C78 H78B 109.5 . . ?
H78A C78 H78C 109.5 . . ?
H78B C78 H78C 109.5 . . ?
C79 C82 H82A 109.5 . . ?
C79 C82 H82B 109.5 . . ?
C79 C82 H82C 109.5 . . ?
H82A C82 H82B 109.5 . . ?
H82A C82 H82C 109.5 . . ?
H82B C82 H82C 109.5 . . ?
C43 C42 H42A 109.5 . . ?
C43 C42 H42B 109.5 . . ?
C43 C42 H42C 109.5 . . ?
H42A C42 H42B 109.5 . . ?
H42A C42 H42C 109.5 . . ?
H42B C42 H42C 109.5 . . ?

loop_
_geom_bond_atom_site_label_1
_geom_bond_atom_site_label_2
_geom_bond_distance
_geom_bond_site_symmetry_2
_geom_bond_publ_flag
N1 C26 1.3600(15) . ?
N1 C25 1.3266(16) . ?
C17 C18 1.4223(16) . ?
C17 C15 1.4453(16) . ?
C17 C22 1.4123(16) . ?
C18 C18 1.428(2) 2_676 ?
C18 C19 1.4189(16) . ?
C23 C22 1.4705(16) . ?
C23 C27 1.4281(16) . ?
C23 C24 1.3813(16) . ?
C26 C27 1.4280(16) . ?
C26 C11 1.4368(16) . ?
C15 C14 1.4698(16) . ?
C15 C16 1.3710(16) . ?
C22 C21 1.4056(17) . ?
C27 C14 1.4247(16) . ?
C25 C24 1.4104(16) . ?
C25 C28 1.4961(16) . ?
C14 C13 1.3836(17) . ?
C9 H9 0.9500 . ?
C9 C8 1.3991(17) . ?
C9 C10 1.3851(17) . ?
C11 C8 1.4879(16) . ?
C11 C12 1.3842(17) . ?
C29 H29 0.9500 . ?
C29 C28 1.4028(17) . ?
C29 C30 1.3898(17) . ?
C24 H24 0.9500 . ?
C28 C37 1.3920(16) . ?
C37 H37 0.9500 . ?
C37 C36 1.3982(17) . ?
C8 C7 1.4007(17) . ?
C19 C16 1.4195(16) 2_676 ?
C19 C20 1.4045(17) . ?
C21 H21 0.9500 . ?
C21 C20 1.3739(17) . ?
C16 H16 0.9500 . ?
C10 H10 0.9500 . ?
C10 C5 1.3905(18) . ?
C35 H35 0.9500 . ?
C35 C30 1.3975(17) . ?
C35 C36 1.3874(18) . ?
C30 C31 1.5357(17) . ?
C36 C38 1.5313(16) . ?
C7 H7 0.9500 . ?
C7 C6 1.3849(17) . ?
C13 H13 0.9500 . ?
C13 C12 1.3935(17) . ?
C5 C6 1.3948(18) . ?
C5 C4 1.5131(16) . ?
C12 H12 0.9500 . ?
C6 H6 0.9500 . ?
C4 H4A 0.9900 . ?
C4 H4B 0.9900 . ?
C4 C3 1.5261(18) . ?
C20 H20 0.9500 . ?
C3 H3A 0.9900 . ?
C3 H3B 0.9900 . ?
C3 C2 1.5252(17) . ?
C38 C39 1.5323(18) . ?
C38 C41 1.5316(19) . ?
C38 C40 1.531(2) . ?
C31 C32 1.5346(19) . ?
C31 C34 1.5298(17) . ?
C31 C33 1.537(2) . ?
C32 H32A 0.9800 . ?
C32 H32B 0.9800 . ?
C32 H32C 0.9800 . ?
C34 H34A 0.9800 . ?
C34 H34B 0.9800 . ?
C34 H34C 0.9800 . ?
C2 H2A 0.9900 . ?
C2 H2B 0.9900 . ?
C2 C1 1.518(2) . ?
C39 H39A 0.9800 . ?
C39 H39B 0.9800 . ?
C39 H39C 0.9800 . ?
C41 H41A 0.9800 . ?
C41 H41B 0.9800 . ?
C41 H41C 0.9800 . ?
C40 H40A 0.9800 . ?
C40 H40B 0.9800 . ?
C40 H40C 0.9800 . ?
C33 H33A 0.9800 . ?
C33 H33B 0.9800 . ?
C33 H33C 0.9800 . ?
C1 H1A 0.9800 . ?
C1 H1B 0.9800 . ?
C1 H1C 0.9800 . ?
N2 C57 1.3582(15) . ?
N2 C58 1.3254(16) . ?
C66 C65 1.4207(17) . ?
C66 C67 1.4464(16) . ?
C66 C61 1.4094(17) . ?
C55 C67 1.4665(16) . ?
C55 C56 1.4241(16) . ?
C55 C54 1.3852(17) . ?
C65 C65 1.421(2) 2_766 ?
C65 C64 1.4225(17) . ?
C60 C61 1.4672(16) . ?
C60 C56 1.4274(17) . ?
C60 C59 1.3796(17) . ?
C57 C56 1.4258(16) . ?
C57 C52 1.4371(16) . ?
C67 C68 1.3725(16) . ?
C61 C62 1.4094(17) . ?
C54 H54 0.9500 . ?
C54 C53 1.3922(16) . ?
C48 H48 0.9500 . ?
C48 C49 1.3959(17) . ?
C48 C47 1.3874(16) . ?
C58 C69 1.4916(16) . ?
C58 C59 1.4076(16) . ?
C49 C52 1.4845(16) . ?
C49 C50 1.3969(17) . ?
C53 H53 0.9500 . ?
C53 C52 1.3831(17) . ?
C70 H70 0.9500 . ?
C70 C69 1.4004(17) . ?
C70 C71 1.3872(17) . ?
C68 H68 0.9500 . ?
C68 C64 1.4151(16) 2_766 ?
C69 C74 1.3884(17) . ?
C62 H62 0.9500 . ?
C62 C63 1.3697(17) . ?
C59 H59 0.9500 . ?
C47 H47 0.9500 . ?
C47 C46 1.3949(18) . ?
C51 H51 0.9500 . ?
C51 C50 1.3850(17) . ?
C51 C46 1.3937(18) . ?
C63 H63 0.9500 . ?
C63 C64 1.4009(17) . ?
C50 H50 0.9500 . ?
C71 C72 1.3990(17) . ?
C71 C75 1.5358(17) . ?
C72 H72 0.9500 . ?
C72 C73 1.3875(18) . ?
C74 H74 0.9500 . ?
C74 C73 1.3946(17) . ?
C46 C45 1.5130(16) . ?
C73 C79 1.5310(16) . ?
C45 H45A 0.9900 . ?
C45 H45B 0.9900 . ?
C45 C44 1.5234(19) . ?
C77 H77A 0.9800 . ?
C77 H77B 0.9800 . ?
C77 H77C 0.9800 . ?
C77 C75 1.5356(19) . ?
C75 C76 1.537(2) . ?
C75 C78 1.5309(19) . ?
C79 C81 1.536(2) . ?
C79 C80 1.5311(18) . ?
C79 C82 1.534(2) . ?
C81 H81A 0.9800 . ?
C81 H81B 0.9800 . ?
C81 H81C 0.9800 . ?
C44 H44A 0.9900 . ?
C44 H44B 0.9900 . ?
C44 C43 1.5223(17) . ?
C80 H80A 0.9800 . ?
C80 H80B 0.9800 . ?
C80 H80C 0.9800 . ?
C43 H43A 0.9900 . ?
C43 H43B 0.9900 . ?
C43 C42 1.524(2) . ?
C76 H76A 0.9800 . ?
C76 H76B 0.9800 . ?
C76 H76C 0.9800 . ?
C78 H78A 0.9800 . ?
C78 H78B 0.9800 . ?
C78 H78C 0.9800 . ?
C82 H82A 0.9800 . ?
C82 H82B 0.9800 . ?
C82 H82C 0.9800 . ?
C42 H42A 0.9800 . ?
C42 H42B 0.9800 . ?
C42 H42C 0.9800 . ?

loop_
_geom_torsion_atom_site_label_1
_geom_torsion_atom_site_label_2
_geom_torsion_atom_site_label_3
_geom_torsion_atom_site_label_4
_geom_torsion
_geom_torsion_site_symmetry_1
_geom_torsion_site_symmetry_2
_geom_torsion_site_symmetry_3
_geom_torsion_site_symmetry_4
_geom_torsion_publ_flag
N1 C26 C27 C23 -3.60(17) . . . . ?
N1 C26 C27 C14 177.00(11) . . . . ?
N1 C26 C11 C8 3.34(18) . . . . ?
N1 C26 C11 C12 -178.08(11) . . . . ?
N1 C25 C24 C23 -3.67(19) . . . . ?
N1 C25 C28 C29 170.12(11) . . . . ?
N1 C25 C28 C37 -6.45(17) . . . . ?
C17 C18 C19 C16 179.58(11) . . . 2_676 ?
C17 C18 C19 C20 -0.49(17) . . . . ?
C17 C15 C14 C27 -4.36(17) . . . . ?
C17 C15 C14 C13 176.37(12) . . . . ?
C17 C15 C16 C19 -0.35(19) . . . 2_676 ?
C17 C22 C21 C20 -1.75(19) . . . . ?
C18 C17 C15 C14 -179.44(10) . . . . ?
C18 C17 C15 C16 0.75(17) . . . . ?
C18 C17 C22 C23 -176.36(10) . . . . ?
C18 C17 C22 C21 1.98(17) . . . . ?
C18 C18 C19 C16 0.0(2) 2_676 . . 2_676 ?
C18 C18 C19 C20 179.90(14) 2_676 . . . ?
C18 C19 C20 C21 0.77(19) . . . . ?
C23 C22 C21 C20 176.56(12) . . . . ?
C23 C27 C14 C15 3.40(17) . . . . ?
C23 C27 C14 C13 -177.28(11) . . . . ?
C26 N1 C25 C24 2.89(18) . . . . ?
C26 N1 C25 C28 -175.56(10) . . . . ?
C26 C27 C14 C15 -177.21(10) . . . . ?
C26 C27 C14 C13 2.10(17) . . . . ?
C26 C11 C8 C9 141.15(12) . . . . ?
C26 C11 C8 C7 -40.66(18) . . . . ?
C26 C11 C12 C13 -0.04(19) . . . . ?
C15 C17 C18 C18 -0.8(2) . . . 2_676 ?
C15 C17 C18 C19 179.62(11) . . . . ?
C15 C17 C22 C23 3.12(17) . . . . ?
C15 C17 C22 C21 -178.54(11) . . . . ?
C15 C14 C13 C12 179.39(11) . . . . ?
C22 C17 C18 C18 178.70(13) . . . 2_676 ?
C22 C17 C18 C19 -0.89(17) . . . . ?
C22 C17 C15 C14 1.08(17) . . . . ?
C22 C17 C15 C16 -178.73(11) . . . . ?
C22 C23 C27 C26 -178.59(10) . . . . ?
C22 C23 C27 C14 0.81(17) . . . . ?
C22 C23 C24 C25 -177.95(11) . . . . ?
C22 C21 C20 C19 0.4(2) . . . . ?
C27 C23 C22 C17 -4.10(17) . . . . ?
C27 C23 C22 C21 177.60(12) . . . . ?
C27 C23 C24 C25 0.67(17) . . . . ?
C27 C26 C11 C8 -176.37(11) . . . . ?
C27 C26 C11 C12 2.21(17) . . . . ?
C27 C14 C13 C12 0.10(19) . . . . ?
C25 N1 C26 C27 0.78(17) . . . . ?
C25 N1 C26 C11 -178.92(11) . . . . ?
C25 C28 C37 C36 175.82(11) . . . . ?
C14 C15 C16 C19 179.85(11) . . . 2_676 ?
C14 C13 C12 C11 -1.2(2) . . . . ?
C9 C8 C7 C6 0.63(19) . . . . ?
C9 C10 C5 C6 0.30(18) . . . . ?
C9 C10 C5 C4 -177.87(11) . . . . ?
C11 C26 C27 C23 176.10(11) . . . . ?
C11 C26 C27 C14 -3.30(17) . . . . ?
C11 C8 C7 C6 -177.60(12) . . . . ?
C29 C28 C37 C36 -0.87(18) . . . . ?
C29 C30 C31 C32 121.48(13) . . . . ?
C29 C30 C31 C34 1.26(18) . . . . ?
C29 C30 C31 C33 -118.76(14) . . . . ?
C24 C23 C22 C17 174.50(11) . . . . ?
C24 C23 C22 C21 -3.79(18) . . . . ?
C24 C23 C27 C26 2.73(16) . . . . ?
C24 C23 C27 C14 -177.87(11) . . . . ?
C24 C25 C28 C29 -8.32(18) . . . . ?
C24 C25 C28 C37 175.10(11) . . . . ?
C28 C25 C24 C23 174.68(11) . . . . ?
C28 C29 C30 C35 -0.12(19) . . . . ?
C28 C29 C30 C31 178.05(12) . . . . ?
C28 C37 C36 C35 0.95(19) . . . . ?
C28 C37 C36 C38 -175.72(11) . . . . ?
C37 C36 C38 C39 -175.08(12) . . . . ?
C37 C36 C38 C41 -54.14(16) . . . . ?
C37 C36 C38 C40 65.50(15) . . . . ?
C8 C9 C10 C5 -0.51(18) . . . . ?
C8 C11 C12 C13 178.61(12) . . . . ?
C8 C7 C6 C5 -0.9(2) . . . . ?
C16 C15 C14 C27 175.45(11) . . . . ?
C16 C15 C14 C13 -3.83(19) . . . . ?
C16 C19 C20 C21 -179.30(12) 2_676 . . . ?
C10 C9 C8 C11 178.36(11) . . . . ?
C10 C9 C8 C7 0.04(18) . . . . ?
C10 C5 C6 C7 0.38(19) . . . . ?
C10 C5 C4 C3 -139.98(13) . . . . ?
C35 C30 C31 C32 -60.35(15) . . . . ?
C35 C30 C31 C34 179.42(11) . . . . ?
C35 C30 C31 C33 59.40(16) . . . . ?
C35 C36 C38 C39 8.40(18) . . . . ?
C35 C36 C38 C41 129.34(13) . . . . ?
C35 C36 C38 C40 -111.01(14) . . . . ?
C30 C29 C28 C25 -176.11(11) . . . . ?
C30 C29 C28 C37 0.44(19) . . . . ?
C30 C35 C36 C37 -0.62(19) . . . . ?
C30 C35 C36 C38 175.95(12) . . . . ?
C36 C35 C30 C29 0.22(19) . . . . ?
C36 C35 C30 C31 -178.05(12) . . . . ?
C5 C4 C3 C2 -179.27(11) . . . . ?
C12 C11 C8 C9 -37.41(17) . . . . ?
C12 C11 C8 C7 140.79(13) . . . . ?
C6 C5 C4 C3 41.96(18) . . . . ?
C4 C5 C6 C7 178.50(12) . . . . ?
C4 C3 C2 C1 -177.45(12) . . . . ?
N2 C57 C56 C55 -178.90(11) . . . . ?
N2 C57 C56 C60 1.99(17) . . . . ?
N2 C57 C52 C49 -2.32(17) . . . . ?
N2 C57 C52 C53 178.78(11) . . . . ?
N2 C58 C69 C70 178.79(12) . . . . ?
N2 C58 C69 C74 -1.13(17) . . . . ?
N2 C58 C59 C60 1.46(19) . . . . ?
C66 C65 C64 C68 -179.50(11) . . . 2_766 ?
C66 C65 C64 C63 -0.77(17) . . . . ?
C66 C67 C68 C64 2.18(18) . . . 2_766 ?
C66 C61 C62 C63 -1.12(19) . . . . ?
C55 C67 C68 C64 -175.28(11) . . . 2_766 ?
C55 C54 C53 C52 0.71(19) . . . . ?
C65 C66 C67 C55 174.94(10) . . . . ?
C65 C66 C67 C68 -2.61(17) . . . . ?
C65 C66 C61 C60 -178.81(10) . . . . ?
C65 C66 C61 C62 -0.06(17) . . . . ?
C65 C65 C64 C68 1.1(2) 2_766 . . 2_766 ?
C65 C65 C64 C63 179.86(13) 2_766 . . . ?
C60 C61 C62 C63 177.60(12) . . . . ?
C57 N2 C58 C69 178.11(10) . . . . ?
C57 N2 C58 C59 -2.82(18) . . . . ?
C67 C66 C65 C65 1.2(2) . . . 2_766 ?
C67 C66 C65 C64 -178.12(11) . . . . ?
C67 C66 C61 C60 0.28(17) . . . . ?
C67 C66 C61 C62 179.03(11) . . . . ?
C67 C55 C56 C60 -0.65(17) . . . . ?
C67 C55 C56 C57 -179.73(10) . . . . ?
C67 C55 C54 C53 177.98(11) . . . . ?
C61 C66 C65 C65 -179.66(13) . . . 2_766 ?
C61 C66 C65 C64 0.98(17) . . . . ?
C61 C66 C67 C55 -4.15(17) . . . . ?
C61 C66 C67 C68 178.30(11) . . . . ?
C61 C60 C56 C55 -3.25(17) . . . . ?
C61 C60 C56 C57 175.86(10) . . . . ?
C61 C60 C59 C58 -177.40(11) . . . . ?
C61 C62 C63 C64 1.4(2) . . . . ?
C56 C55 C67 C66 4.33(16) . . . . ?
C56 C55 C67 C68 -178.21(11) . . . . ?
C56 C55 C54 C53 -0.83(18) . . . . ?
C56 C60 C61 C66 3.45(17) . . . . ?
C56 C60 C61 C62 -175.27(12) . . . . ?
C56 C60 C59 C58 1.66(18) . . . . ?
C56 C57 C52 C49 176.16(11) . . . . ?
C56 C57 C52 C53 -2.74(17) . . . . ?
C54 C55 C67 C66 -174.46(11) . . . . ?
C54 C55 C67 C68 3.00(18) . . . . ?
C54 C55 C56 C60 178.21(11) . . . . ?
C54 C55 C56 C57 -0.87(17) . . . . ?
C54 C53 C52 C57 1.10(18) . . . . ?
C54 C53 C52 C49 -177.84(11) . . . . ?
C48 C49 C52 C57 41.44(18) . . . . ?
C48 C49 C52 C53 -139.70(13) . . . . ?
C48 C49 C50 C51 1.82(18) . . . . ?
C48 C47 C46 C51 1.93(18) . . . . ?
C48 C47 C46 C45 -175.26(12) . . . . ?
C58 N2 C57 C56 1.06(18) . . . . ?
C58 N2 C57 C52 179.50(11) . . . . ?
C58 C69 C74 C73 -179.78(11) . . . . ?
C49 C48 C47 C46 -0.52(19) . . . . ?
C52 C57 C56 C55 2.69(17) . . . . ?
C52 C57 C56 C60 -176.42(11) . . . . ?
C52 C49 C50 C51 -176.44(11) . . . . ?
C70 C69 C74 C73 0.29(19) . . . . ?
C70 C71 C72 C73 -0.24(19) . . . . ?
C70 C71 C75 C77 127.25(13) . . . . ?
C70 C71 C75 C76 -113.43(14) . . . . ?
C70 C71 C75 C78 7.32(19) . . . . ?
C69 C58 C59 C60 -179.53(11) . . . . ?
C69 C70 C71 C72 -0.93(19) . . . . ?
C69 C70 C71 C75 177.09(12) . . . . ?
C69 C74 C73 C72 -1.40(19) . . . . ?
C69 C74 C73 C79 179.04(12) . . . . ?
C62 C63 C64 C65 -0.40(18) . . . . ?
C62 C63 C64 C68 178.30(12) . . . 2_766 ?
C59 C60 C61 C66 -177.51(11) . . . . ?
C59 C60 C61 C62 3.78(18) . . . . ?
C59 C60 C56 C55 177.66(11) . . . . ?
C59 C60 C56 C57 -3.23(17) . . . . ?
C59 C58 C69 C70 -0.28(19) . . . . ?
C59 C58 C69 C74 179.80(12) . . . . ?
C47 C48 C49 C52 176.80(11) . . . . ?
C47 C48 C49 C50 -1.37(18) . . . . ?
C47 C46 C45 C44 -33.39(18) . . . . ?
C51 C46 C45 C44 149.50(12) . . . . ?
C50 C49 C52 C57 -140.43(12) . . . . ?
C50 C49 C52 C53 38.44(17) . . . . ?
C50 C51 C46 C47 -1.48(19) . . . . ?
C50 C51 C46 C45 175.78(12) . . . . ?
C71 C70 C69 C58 -179.02(12) . . . . ?
C71 C70 C69 C74 0.9(2) . . . . ?
C71 C72 C73 C74 1.38(19) . . . . ?
C71 C72 C73 C79 -179.08(12) . . . . ?
C72 C71 C75 C77 -54.76(16) . . . . ?
C72 C71 C75 C76 64.56(16) . . . . ?
C72 C71 C75 C78 -174.68(12) . . . . ?
C72 C73 C79 C81 121.97(14) . . . . ?
C72 C73 C79 C80 1.42(18) . . . . ?
C72 C73 C79 C82 -118.80(15) . . . . ?
C74 C73 C79 C81 -58.49(15) . . . . ?
C74 C73 C79 C80 -179.04(12) . . . . ?
C74 C73 C79 C82 60.73(16) . . . . ?
C46 C51 C50 C49 -0.40(19) . . . . ?
C46 C45 C44 C43 -176.20(11) . . . . ?
C45 C44 C43 C42 -176.27(12) . . . . ?
C75 C71 C72 C73 -178.32(12) . . . . ?
